data_2022622
loop_
_publ_author_name
'Nirmal Ram, Jeyaraman Selvaraj'
'Sathya, Udhayasuriyan'
'Gomathi, Sundaramoorthy'
'Cordes, David Bradford'

_publ_section_title
;
 Structure determination and Hirshfeld surface analysis of new cocrystal
 and salt forms of 5-aminotetrazole with hydroxy- and nitro-substituted
 carboxylic acids
;
_journal_coeditor_code ZO3022
_journal_issue 7
_journal_name_full 'Acta Crystallographica Section C'
_journal_page_first
;
;
_journal_paper_doi 10.1107/S2053229622006519
_journal_volume 78
_journal_year 2022
_chemical_absolute_configuration unk
_chemical_formula_iupac 'C H3 N5, 4C7 H6 O4, 6H2 O'
_chemical_formula_moiety 'C H3 N5, 4(C7 H6 O4), 6(H2 O)'
_chemical_formula_sum 'C29 H39 N5 O22'
_chemical_formula_weight 809.65
_chemical_name_systematic
;
5-Aminotetrazole--3,5-dihydroxybenzoic acid--water (1/4/6)
;
_space_group_crystal_system monoclinic
_space_group_IT_number 9
_space_group_name_Hall 'C -2yc'
_space_group_name_H-M_alt 'C 1 c 1'
_atom_sites_solution_hydrogens mixed
_atom_sites_solution_primary dual
_audit_creation_method
;
Olex2 1.5
(compiled 2021.12.09 svn.r5202d8cf for OlexSys, GUI svn.r6439)
;
_cell_angle_alpha 90
_cell_angle_beta 106.454(7)
_cell_angle_gamma 90
_cell_formula_units_Z 4
_cell_length_a 9.4539(6)
_cell_length_b 29.9892(15)
_cell_length_c 13.1934(10)
_cell_measurement_reflns_used 5950
_cell_measurement_temperature 173
_cell_measurement_theta_max 31.8940
_cell_measurement_theta_min 2.0910
_cell_volume 3587.3(4)
_computing_cell_refinement
;
CrysAlis PRO (Rigaku OD, 2019)
;
_computing_data_collection
;
<i>CrystalClear-SM Expert</i> (Rigaku, 2015)
;
_computing_data_reduction
;
CrysAlis PRO (Rigaku OD, 2019)
;
_computing_molecular_graphics
;
Mercury (Macrae <i>et al.</i>, 2020), PLATON (Spek, 2020) and
POVRay (Cason, 2004)
;
_computing_publication_material
;
enCIFer (Allen <i>et al.</i>,  2004)
;
_computing_structure_refinement
;
SHELXL2018 (Sheldrick, 2015b)
;
_computing_structure_solution
;
SHELXT2018 (Sheldrick, 2015a)
;
_diffrn_ambient_temperature 173
_diffrn_detector CCD
_diffrn_measured_fraction_theta_full 0.998
_diffrn_measured_fraction_theta_max 0.961
_diffrn_measurement_device 'Fixed \c 2 circle'
_diffrn_measurement_device_type 'Rigaku SCXMini'
_diffrn_measurement_method '\w scans'
_diffrn_measurement_specimen_support Loop
_diffrn_radiation_monochromator 'SHINE graphite Monochromator'
_diffrn_radiation_probe x-ray
_diffrn_radiation_type 'Mo K\a'
_diffrn_radiation_wavelength 0.71073
_diffrn_reflns_av_R_equivalents 0.0597
_diffrn_reflns_av_unetI/netI 0.1156
_diffrn_reflns_limit_h_max 13
_diffrn_reflns_limit_h_min -13
_diffrn_reflns_limit_k_max 43
_diffrn_reflns_limit_k_min -41
_diffrn_reflns_limit_l_max 18
_diffrn_reflns_limit_l_min -19
_diffrn_reflns_number 22166
_diffrn_reflns_theta_full 25.242
_diffrn_reflns_theta_max 31.746
_diffrn_reflns_theta_min 2.106
_diffrn_source 'Sealed Tube'
_diffrn_standards_decay_% 0
_diffrn_standards_interval_count 0
_diffrn_standards_number 0
_exptl_absorpt_coefficient_mu 0.131
_exptl_absorpt_correction_T_max 1.00000
_exptl_absorpt_correction_T_min 0.99289
_exptl_absorpt_correction_type multi-scan
_exptl_absorpt_process_details
;
(CrysAlis PRO; Rigaku OD, 2019)
;
_exptl_crystal_colour colourless
_exptl_crystal_density_diffrn 1.499
_exptl_crystal_description prism
_exptl_crystal_F_000 1696
_exptl_crystal_size_max 0.21
_exptl_crystal_size_mid 0.14
_exptl_crystal_size_min 0.04
_refine_diff_density_max 0.369
_refine_diff_density_min -0.275
_refine_ls_abs_structure_details
;
Flack <i>x</i> determined using 1769 quotients [(I+)-(I-)]/[(I+)+(I-)]
(Parsons <i>et al</i>., 2013)
;
_refine_ls_abs_structure_Flack 0.4(7)
_refine_ls_extinction_method none
_refine_ls_goodness_of_fit_ref 0.976
_refine_ls_hydrogen_treatment mixed
_refine_ls_matrix_type full
_refine_ls_number_parameters 601
_refine_ls_number_reflns 11003
_refine_ls_number_restraints 30
_refine_ls_restrained_S_all 0.976
_refine_ls_R_factor_all 0.1700
_refine_ls_R_factor_gt 0.0664
_refine_ls_shift/su_max 0.001
_refine_ls_shift/su_mean 0.000
_refine_ls_structure_factor_coef Fsqd
_refine_ls_weighting_details 'w=1/[\s^2^(Fo^2^)+(0.0595P)^2^] where P=(Fo^2^+2Fc^2^)/3'
_refine_ls_weighting_scheme calc
_refine_ls_wR_factor_gt 0.1179
_refine_ls_wR_factor_ref 0.1519
_reflns_number_gt 5256
_reflns_number_total 11003
_reflns_threshold_expression 'I > 2\s(I)'
_cod_data_source_file zo3022sup1.cif
_cod_data_source_block I
_cod_database_code 2022622
_shelx_space_group_comment
;
The symmetry employed for this shelxl refinement is uniquely defined
by the following loop, which should always be used as a source of
symmetry information in preference to the above space-group names.
They are only intended as comments.
;
_shelx_estimated_absorpt_t_min 0.973
_shelx_estimated_absorpt_t_max 0.995

loop_
_space_group_symop_operation_xyz
'x, y, z'
'x, -y, z+1/2'
'x+1/2, y+1/2, z'
'x+1/2, -y+1/2, z+1/2'

loop_
_atom_site_type_symbol
_atom_site_label
_atom_site_fract_x
_atom_site_fract_y
_atom_site_fract_z
_atom_site_U_iso_or_equiv
_atom_site_adp_type
_atom_site_calc_flag
_atom_site_occupancy
_atom_site_disorder_assembly
_atom_site_disorder_group
O O1A 0.9818(4) 0.67388(12) 0.6014(3) 0.0318(9) Uani d 1 . .
H H1A 0.967(7) 0.7064(9) 0.606(5) 0.045(17) Uiso d 1 . .
O O1B 0.2417(4) 0.26327(12) 0.6126(4) 0.0371(10) Uani d 1 . .
H H1B 0.246(8) 0.2309(9) 0.620(6) 0.08(2) Uiso d 1 . .
O O1C 0.2331(4) 0.29583(13) 0.3553(3) 0.0318(10) Uani d 1 . .
H H1C 0.220(7) 0.2640(10) 0.366(5) 0.046(18) Uiso d 1 . .
O O1D 0.4968(4) 0.70591(13) 0.3795(3) 0.0317(10) Uani d 1 . .
H H1D 0.500(6) 0.7379(9) 0.386(4) 0.033(16) Uiso d 1 . .
O O1W 0.8376(4) 0.37670(11) 0.5850(3) 0.0349(10) Uani d 1 . .
H H1WA 0.854(7) 0.3490(12) 0.623(4) 0.052 Uiso d 1 . .
H H1WB 0.927(4) 0.3923(18) 0.590(5) 0.052 Uiso d 1 . .
O O2A 0.7568(4) 0.67594(12) 0.6255(3) 0.0275(9) Uani d 1 . .
O O2B 0.4791(4) 0.26096(12) 0.6142(3) 0.0340(10) Uani d 1 . .
O O2C -0.0008(4) 0.29331(14) 0.3633(3) 0.0325(10) Uani d 1 . .
O O2D 0.7196(4) 0.70819(13) 0.3529(3) 0.0295(9) Uani d 1 . .
O O2W 0.3356(4) 0.56008(11) 0.5769(3) 0.0303(9) Uani d 1 . .
H H2WA 0.430(4) 0.5468(18) 0.605(4) 0.045 Uiso d 1 . .
H H2WB 0.333(6) 0.5626(18) 0.503(2) 0.045 Uiso d 1 . .
O O3A 0.6138(4) 0.51485(12) 0.6269(3) 0.0286(9) Uani d 1 . .
H H3A 0.619(8) 0.4828(11) 0.612(6) 0.10(3) Uiso d 1 . .
O O3B 0.6019(4) 0.42532(12) 0.5830(3) 0.0253(8) Uani d 1 . .
H H3B 0.681(5) 0.4062(18) 0.576(5) 0.06(2) Uiso d 1 . .
O O3C -0.1312(4) 0.45476(12) 0.3875(3) 0.0233(8) Uani d 1 . .
H H3C -0.132(6) 0.4857(9) 0.372(4) 0.041(17) Uiso d 1 . .
O O3D 0.8514(4) 0.54398(12) 0.3372(3) 0.0228(8) Uani d 1 . .
H H3D 0.929(5) 0.5651(16) 0.344(5) 0.054(18) Uiso d 1 . .
O O3W 0.0805(4) 0.59265(14) 0.3484(4) 0.0481(12) Uani d 1 . .
H H3WA 0.098(8) 0.6226(12) 0.376(5) 0.072 Uiso d 1 . .
H H3WB 0.141(6) 0.587(2) 0.303(4) 0.072 Uiso d 1 . .
O O4A 1.1046(4) 0.51122(12) 0.5934(3) 0.0273(9) Uani d 1 . .
H H4A 1.185(5) 0.5309(17) 0.598(5) 0.06(2) Uiso d 1 . .
O O4B 0.1211(4) 0.42277(12) 0.6339(3) 0.0257(8) Uani d 1 . .
H H4B 0.121(7) 0.4536(11) 0.609(5) 0.08(3) Uiso d 1 . .
O O4C 0.3506(4) 0.45786(13) 0.3371(3) 0.0290(9) Uani d 1 . .
H H4C 0.429(5) 0.4368(15) 0.348(4) 0.042(16) Uiso d 1 . .
O O4D 0.3609(4) 0.54587(12) 0.3697(3) 0.0283(9) Uani d 1 . .
H H4D 0.370(5) 0.5154(9) 0.360(4) 0.018(13) Uiso d 1 . .
O O4W 0.6163(4) 0.32244(12) 0.2974(3) 0.0383(9) Uani d 1 . .
H H4WA 0.630(7) 0.3028(17) 0.357(3) 0.058 Uiso d 1 . .
H H4WB 0.678(6) 0.3175(19) 0.254(4) 0.058 Uiso d 1 . .
O O5W 0.5802(4) 0.41320(13) 0.3215(3) 0.0375(10) Uani d 1 . .
H H5WA 0.595(7) 0.3816(10) 0.329(5) 0.056 Uiso d 1 . .
H H5WB 0.675(4) 0.4263(19) 0.350(5) 0.056 Uiso d 1 . .
O O6W 0.8880(4) 0.29373(12) 0.7024(3) 0.0326(9) Uani d 1 . .
H H6WA 0.983(4) 0.2883(19) 0.752(4) 0.049 Uiso d 1 . .
H H6WB 0.821(5) 0.2986(19) 0.743(4) 0.049 Uiso d 1 . .
N N1 0.2806(5) 0.73205(14) 0.5353(4) 0.0304(10) Uani d 1 . .
H H1 0.327(6) 0.7519(13) 0.595(3) 0.034(16) Uiso d 1 . .
N N2 0.1923(6) 0.74655(15) 0.4409(4) 0.0369(11) Uani d 1 . .
N N3 0.1410(5) 0.71110(16) 0.3860(4) 0.0343(11) Uani d 1 . .
N N4 0.1933(5) 0.67313(14) 0.4425(3) 0.0285(10) Uani d 1 . .
N N6 0.3520(7) 0.66094(14) 0.6159(5) 0.0359(11) Uani d 1 . .
H H6E 0.350(8) 0.6295(9) 0.605(6) 0.058(17) Uiso d 1 . .
H H6F 0.428(5) 0.6748(17) 0.671(3) 0.039(16) Uiso d 1 . .
C C1A 0.8643(6) 0.60517(12) 0.6113(5) 0.0175(8) Uani d 1 . .
C C1B 0.3643(7) 0.33185(12) 0.6107(5) 0.0199(9) Uani d 1 . .
C C1C 0.1119(6) 0.36424(15) 0.3595(4) 0.0168(11) Uani d 1 . .
C C1D 0.6124(6) 0.63694(17) 0.3643(4) 0.0184(11) Uani d 1 . .
C C2A 0.7377(5) 0.58230(17) 0.6198(4) 0.0183(11) Uani d 1 . .
H H2A 0.653508 0.598172 0.625794 0.022 Uiso calc 1 . .
C C2B 0.4875(6) 0.35437(16) 0.5972(4) 0.0188(11) Uani d 1 . .
H H2B 0.570536 0.338353 0.589401 0.023 Uiso calc 1 . .
C C2C -0.0109(5) 0.38706(17) 0.3733(4) 0.0193(11) Uani d 1 . .
H H2C -0.093365 0.371084 0.382215 0.023 Uiso calc 1 . .
C C2D 0.7350(5) 0.61467(17) 0.3530(4) 0.0184(11) Uani d 1 . .
H H2D 0.819591 0.630798 0.348765 0.022 Uiso calc 1 . .
C C3A 0.7395(5) 0.53613(16) 0.6194(4) 0.0187(11) Uani d 1 . .
C C3B 0.4854(6) 0.40080(17) 0.5953(4) 0.0192(11) Uani d 1 . .
C C3C -0.0100(5) 0.43334(18) 0.3737(4) 0.0191(11) Uani d 1 . .
C C3D 0.7329(5) 0.56810(18) 0.3479(4) 0.0174(11) Uani d 1 . .
C C4A 0.8617(6) 0.51269(12) 0.6098(4) 0.0187(8) Uani d 1 . .
H H4AA 0.860842 0.481011 0.608923 0.022 Uiso calc 1 . .
C C4B 0.3644(6) 0.42429(12) 0.6076(5) 0.0187(9) Uani d 1 . .
H H4BA 0.364279 0.455967 0.606989 0.022 Uiso calc 1 . .
C C4C 0.1111(5) 0.45694(17) 0.3617(4) 0.0189(11) Uani d 1 . .
H H4CA 0.111134 0.488618 0.362572 0.023 Uiso calc 1 . .
C C4D 0.6090(6) 0.54441(17) 0.3532(4) 0.0193(11) Uani d 1 . .
H H4DA 0.607574 0.512780 0.349269 0.023 Uiso calc 1 . .
C C5 0.2800(6) 0.68670(17) 0.5355(4) 0.0273(12) Uani d 1 . .
C C5A 0.9861(5) 0.53605(16) 0.6016(4) 0.0181(11) Uani d 1 . .
C C5B 0.2427(6) 0.40082(17) 0.6209(4) 0.0187(11) Uani d 1 . .
C C5C 0.2322(5) 0.43368(17) 0.3483(4) 0.0173(11) Uani d 1 . .
C C5D 0.4863(5) 0.56776(18) 0.3646(4) 0.0216(12) Uani d 1 . .
C C6A 0.9873(6) 0.58229(16) 0.6013(4) 0.0165(11) Uani d 1 . .
H H6A 1.071150 0.598085 0.594297 0.020 Uiso calc 1 . .
C C6B 0.2421(6) 0.35474(16) 0.6234(4) 0.0205(11) Uani d 1 . .
H H6B 0.159995 0.338982 0.633608 0.025 Uiso calc 1 . .
C C6C 0.2330(5) 0.38723(17) 0.3460(4) 0.0209(12) Uani d 1 . .
H H6C 0.314904 0.371532 0.335372 0.025 Uiso calc 1 . .
C C6D 0.4875(5) 0.61409(17) 0.3712(4) 0.0182(11) Uani d 1 . .
H H6D 0.404620 0.629780 0.380140 0.022 Uiso calc 1 . .
C C7A 0.8641(7) 0.65467(12) 0.6133(5) 0.0184(9) Uani d 1 . .
C C7B 0.3671(7) 0.28226(13) 0.6127(5) 0.0226(9) Uani d 1 . .
C C7C 0.1086(6) 0.31442(16) 0.3592(4) 0.0221(12) Uani d 1 . .
C C7D 0.6131(6) 0.68655(16) 0.3657(4) 0.0201(11) Uani d 1 . .

loop_
_atom_site_aniso_label
_atom_site_aniso_U_11
_atom_site_aniso_U_22
_atom_site_aniso_U_33
_atom_site_aniso_U_12
_atom_site_aniso_U_13
_atom_site_aniso_U_23
O1A 0.030(2) 0.0114(19) 0.058(3) -0.0034(18) 0.0200(19) 0.002(2)
O1B 0.028(2) 0.0120(19) 0.071(3) -0.0023(19) 0.015(2) 0.002(2)
O1C 0.029(2) 0.012(2) 0.056(3) 0.0010(17) 0.017(2) -0.0002(19)
O1D 0.026(2) 0.0123(19) 0.065(3) 0.0057(17) 0.026(2) 0.0000(19)
O1W 0.027(2) 0.0256(18) 0.055(3) 0.0030(18) 0.016(2) 0.0078(18)
O2A 0.023(2) 0.0164(19) 0.046(2) -0.0011(17) 0.0152(18) -0.0029(19)
O2B 0.029(2) 0.017(2) 0.059(3) 0.0029(19) 0.017(2) 0.002(2)
O2C 0.027(2) 0.0146(19) 0.059(3) -0.0022(18) 0.0166(19) 0.0007(19)
O2D 0.024(2) 0.0159(19) 0.055(3) 0.0011(17) 0.0213(19) 0.0013(19)
O2W 0.023(2) 0.0281(18) 0.041(2) 0.0025(17) 0.0116(18) 0.0082(17)
O3A 0.021(2) 0.0172(19) 0.051(2) -0.0030(17) 0.0164(18) -0.0014(19)
O3B 0.0203(19) 0.0178(19) 0.042(2) -0.0022(16) 0.0153(17) 0.0013(17)
O3C 0.0168(18) 0.0155(19) 0.041(2) 0.0044(14) 0.0134(16) -0.0018(17)
O3D 0.0187(18) 0.0118(18) 0.040(2) 0.0003(15) 0.0109(16) -0.0026(15)
O3W 0.040(2) 0.034(2) 0.085(4) -0.0143(19) 0.040(2) -0.027(2)
O4A 0.0180(19) 0.0153(19) 0.053(3) 0.0020(16) 0.0172(18) -0.0008(18)
O4B 0.0227(19) 0.0179(19) 0.039(2) 0.0036(16) 0.0133(17) 0.0024(17)
O4C 0.0186(18) 0.0138(18) 0.059(3) -0.0012(15) 0.0176(18) -0.0030(17)
O4D 0.023(2) 0.0112(18) 0.055(3) -0.0024(15) 0.0185(19) -0.0017(17)
O4W 0.040(2) 0.032(2) 0.045(3) 0.0015(19) 0.017(2) 0.0029(19)
O5W 0.024(2) 0.029(2) 0.063(3) -0.0006(17) 0.017(2) -0.006(2)
O6W 0.035(2) 0.031(2) 0.031(2) 0.0020(18) 0.0076(17) 0.0004(17)
N1 0.032(3) 0.028(2) 0.030(3) 0.003(2) 0.007(2) -0.003(2)
N2 0.038(3) 0.032(3) 0.037(3) 0.007(2) 0.005(2) 0.002(2)
N3 0.036(3) 0.034(3) 0.033(2) -0.002(2) 0.009(2) -0.005(2)
N4 0.025(2) 0.029(2) 0.031(3) -0.0017(19) 0.0075(19) -0.004(2)
N6 0.040(3) 0.026(2) 0.035(3) -0.002(3) 0.000(2) -0.002(3)
C1A 0.020(2) 0.0142(18) 0.018(2) -0.001(3) 0.0050(17) -0.002(3)
C1B 0.020(2) 0.0145(19) 0.024(2) -0.001(3) 0.0040(18) -0.001(3)
C1C 0.019(3) 0.007(2) 0.024(3) 0.002(2) 0.005(2) 0.000(2)
C1D 0.020(3) 0.015(3) 0.019(3) 0.002(2) 0.003(2) 0.000(2)
C2A 0.013(2) 0.021(3) 0.022(3) 0.000(2) 0.005(2) 0.000(2)
C2B 0.015(3) 0.014(3) 0.027(3) 0.002(2) 0.005(2) -0.004(2)
C2C 0.018(3) 0.015(3) 0.025(3) 0.001(2) 0.007(2) -0.001(2)
C2D 0.017(3) 0.012(3) 0.027(3) -0.004(2) 0.007(2) 0.001(2)
C3A 0.018(3) 0.013(2) 0.026(3) -0.004(2) 0.006(2) 0.001(2)
C3B 0.015(3) 0.018(3) 0.024(3) -0.001(2) 0.006(2) 0.002(2)
C3C 0.019(3) 0.019(3) 0.019(3) -0.001(2) 0.005(2) 0.002(2)
C3D 0.015(3) 0.017(3) 0.022(3) 0.004(2) 0.008(2) -0.001(2)
C4A 0.019(2) 0.0118(18) 0.025(2) 0.002(3) 0.0058(17) 0.002(3)
C4B 0.020(2) 0.0096(17) 0.027(2) -0.003(2) 0.0072(18) 0.002(3)
C4C 0.023(3) 0.010(2) 0.025(3) 0.003(2) 0.009(2) -0.002(2)
C4D 0.023(3) 0.012(2) 0.023(3) -0.001(2) 0.007(2) -0.003(2)
C5 0.026(3) 0.029(3) 0.031(3) -0.003(2) 0.014(2) -0.002(2)
C5A 0.015(3) 0.018(3) 0.022(3) 0.002(2) 0.005(2) -0.001(2)
C5B 0.019(3) 0.016(3) 0.020(3) 0.005(2) 0.005(2) 0.000(2)
C5C 0.020(3) 0.013(3) 0.019(3) -0.001(2) 0.007(2) 0.000(2)
C5D 0.018(3) 0.017(3) 0.029(3) -0.004(2) 0.006(2) -0.002(2)
C6A 0.017(3) 0.012(3) 0.022(3) 0.000(2) 0.007(2) 0.001(2)
C6B 0.020(3) 0.017(3) 0.024(3) -0.005(2) 0.005(2) -0.003(2)
C6C 0.020(3) 0.014(3) 0.031(3) 0.001(2) 0.010(2) 0.001(2)
C6D 0.017(3) 0.016(3) 0.022(3) 0.002(2) 0.006(2) -0.003(2)
C7A 0.019(2) 0.0138(19) 0.023(2) 0.001(3) 0.0069(17) 0.004(3)
C7B 0.021(2) 0.0155(19) 0.032(3) -0.002(3) 0.0083(19) -0.003(3)
C7C 0.026(3) 0.010(2) 0.029(3) 0.001(2) 0.004(2) 0.003(2)
C7D 0.019(3) 0.017(3) 0.026(3) 0.005(2) 0.009(2) -0.001(2)

loop_
_atom_type_symbol
_atom_type_description
_atom_type_scat_dispersion_real
_atom_type_scat_dispersion_imag
_atom_type_scat_source
C C 0.0033 0.0016 'International Tables Vol C Tables 4.2.6.8 and 6.1.1.4'
H H 0.0000 0.0000 'International Tables Vol C Tables 4.2.6.8 and 6.1.1.4'
N N 0.0061 0.0033 'International Tables Vol C Tables 4.2.6.8 and 6.1.1.4'
O O 0.0106 0.0060 'International Tables Vol C Tables 4.2.6.8 and 6.1.1.4'

loop_
_geom_angle_atom_site_label_1
_geom_angle_atom_site_label_2
_geom_angle_atom_site_label_3
_geom_angle_site_symmetry_1
_geom_angle_site_symmetry_3
_geom_angle
_geom_angle_publ_flag
C7A O1A H1A . . 107(4) ?
C7B O1B H1B . . 115(5) ?
C7C O1C H1C . . 105(4) ?
C7D O1D H1D . . 117(3) ?
H1WA O1W H1WB . . 112(5) ?
H2WA O2W H2WB . . 100(5) ?
C3A O3A H3A . . 110(4) ?
C3B O3B H3B . . 111(4) ?
C3C O3C H3C . . 113(3) ?
C3D O3D H3D . . 105(4) ?
H3WA O3W H3WB . . 109(6) ?
C5A O4A H4A . . 108(4) ?
C5B O4B H4B . . 109(4) ?
C5C O4C H4C . . 105(3) ?
C5D O4D H4D . . 110(3) ?
H4WA O4W H4WB . . 116(4) ?
H5WA O5W H5WB . . 106(5) ?
H6WA O6W H6WB . . 107(5) ?
N2 N1 H1 . . 124(3) ?
N2 N1 C5 . . 108.7(4) ?
C5 N1 H1 . . 127(3) ?
N3 N2 N1 . . 106.5(4) ?
N2 N3 N4 . . 110.8(4) ?
C5 N4 N3 . . 106.2(4) ?
H6E N6 H6F . . 121(6) ?
C5 N6 H6E . . 118(4) ?
C5 N6 H6F . . 117(3) ?
C2A C1A C7A . . 118.6(5) ?
C6A C1A C2A . . 121.3(4) ?
C6A C1A C7A . . 120.1(5) ?
C2B C1B C7B . . 118.2(5) ?
C6B C1B C2B . . 121.7(3) ?
C6B C1B C7B . . 120.1(5) ?
C2C C1C C7C . . 118.0(5) ?
C6C C1C C2C . . 121.1(4) ?
C6C C1C C7C . . 120.9(5) ?
C2D C1D C6D . . 121.5(4) ?
C2D C1D C7D . . 119.0(4) ?
C6D C1D C7D . . 119.5(5) ?
C1A C2A H2A . . 120.8 ?
C3A C2A C1A . . 118.3(5) ?
C3A C2A H2A . . 120.8 ?
C1B C2B H2B . . 120.8 ?
C3B C2B C1B . . 118.4(5) ?
C3B C2B H2B . . 120.8 ?
C1C C2C H2C . . 120.6 ?
C3C C2C C1C . . 118.9(5) ?
C3C C2C H2C . . 120.6 ?
C1D C2D H2D . . 120.4 ?
C1D C2D C3D . . 119.2(5) ?
C3D C2D H2D . . 120.4 ?
O3A C3A C2A . . 116.8(5) ?
O3A C3A C4A . . 121.9(4) ?
C2A C3A C4A . . 121.2(5) ?
O3B C3B C2B . . 122.0(5) ?
O3B C3B C4B . . 117.2(4) ?
C4B C3B C2B . . 120.8(5) ?
O3C C3C C2C . . 117.7(4) ?
O3C C3C C4C . . 121.5(5) ?
C2C C3C C4C . . 120.8(5) ?
O3D C3D C2D . . 122.0(5) ?
O3D C3D C4D . . 117.4(5) ?
C4D C3D C2D . . 120.6(5) ?
C3A C4A H4AA . . 120.2 ?
C3A C4A C5A . . 119.5(3) ?
C5A C4A H4AA . . 120.2 ?
C3B C4B H4BA . . 120.3 ?
C3B C4B C5B . . 119.4(3) ?
C5B C4B H4BA . . 120.3 ?
C3C C4C H4CA . . 120.3 ?
C3C C4C C5C . . 119.4(4) ?
C5C C4C H4CA . . 120.3 ?
C3D C4D H4DA . . 120.5 ?
C3D C4D C5D . . 119.1(4) ?
C5D C4D H4DA . . 120.5 ?
N4 C5 N1 . . 107.8(5) ?
N4 C5 N6 . . 126.8(5) ?
N6 C5 N1 . . 125.4(5) ?
O4A C5A C4A . . 117.2(4) ?
O4A C5A C6A . . 122.3(5) ?
C6A C5A C4A . . 120.6(5) ?
O4B C5B C4B . . 121.3(4) ?
O4B C5B C6B . . 117.8(5) ?
C6B C5B C4B . . 120.9(5) ?
O4C C5C C4C . . 118.2(4) ?
O4C C5C C6C . . 121.0(5) ?
C6C C5C C4C . . 120.8(5) ?
O4D C5D C4D . . 121.3(5) ?
O4D C5D C6D . . 117.8(5) ?
C6D C5D C4D . . 120.9(5) ?
C1A C6A H6A . . 120.5 ?
C5A C6A C1A . . 119.1(5) ?
C5A C6A H6A . . 120.5 ?
C1B C6B H6B . . 120.7 ?
C5B C6B C1B . . 118.7(5) ?
C5B C6B H6B . . 120.7 ?
C1C C6C C5C . . 118.9(5) ?
C1C C6C H6C . . 120.5 ?
C5C C6C H6C . . 120.5 ?
C1D C6D C5D . . 118.7(5) ?
C1D C6D H6D . . 120.7 ?
C5D C6D H6D . . 120.7 ?
O1A C7A C1A . . 115.8(5) ?
O2A C7A O1A . . 122.9(4) ?
O2A C7A C1A . . 121.3(5) ?
O1B C7B C1B . . 114.9(5) ?
O2B C7B O1B . . 123.1(4) ?
O2B C7B C1B . . 121.9(5) ?
O1C C7C C1C . . 113.9(5) ?
O2C C7C O1C . . 123.9(5) ?
O2C C7C C1C . . 122.2(5) ?
O1D C7D C1D . . 116.6(5) ?
O2D C7D O1D . . 122.2(5) ?
O2D C7D C1D . . 121.2(5) ?

loop_
_geom_bond_atom_site_label_1
_geom_bond_atom_site_label_2
_geom_bond_site_symmetry_2
_geom_bond_distance
_geom_bond_publ_flag
O1A H1A . 0.99(3) ?
O1A C7A . 1.302(7) ?
O1B H1B . 0.98(3) ?
O1B C7B . 1.315(7) ?
O1C H1C . 0.98(3) ?
O1C C7C . 1.316(7) ?
O1D H1D . 0.96(3) ?
O1D C7D . 1.301(6) ?
O1W H1WA . 0.96(3) ?
O1W H1WB . 0.95(3) ?
O2A C7A . 1.247(6) ?
O2B C7B . 1.232(7) ?
O2C C7C . 1.227(6) ?
O2D C7D . 1.249(6) ?
O2W H2WA . 0.95(3) ?
O2W H2WB . 0.97(3) ?
O3A H3A . 0.99(3) ?
O3A C3A . 1.377(6) ?
O3B H3B . 0.96(3) ?
O3B C3B . 1.372(6) ?
O3C H3C . 0.95(3) ?
O3C C3C . 1.370(6) ?
O3D H3D . 0.95(3) ?
O3D C3D . 1.374(6) ?
O3W H3WA . 0.97(3) ?
O3W H3WB . 0.95(3) ?
O4A H4A . 0.95(3) ?
O4A C5A . 1.375(6) ?
O4B H4B . 0.98(3) ?
O4B C5B . 1.377(6) ?
O4C H4C . 0.95(3) ?
O4C C5C . 1.377(6) ?
O4D H4D . 0.93(2) ?
O4D C5D . 1.373(6) ?
O4W H4WA . 0.97(3) ?
O4W H4WB . 0.94(3) ?
O5W H5WA . 0.96(3) ?
O5W H5WB . 0.95(3) ?
O6W H6WA . 0.96(3) ?
O6W H6WB . 0.96(3) ?
N1 H1 . 0.98(3) ?
N1 N2 . 1.359(6) ?
N1 C5 . 1.360(6) ?
N2 N3 . 1.300(6) ?
N3 N4 . 1.374(6) ?
N4 C5 . 1.332(6) ?
N6 H6E . 0.95(3) ?
N6 H6F . 0.96(3) ?
N6 C5 . 1.332(7) ?
C1A C2A . 1.412(7) ?
C1A C6A . 1.388(7) ?
C1A C7A . 1.485(5) ?
C1B C2B . 1.401(7) ?
C1B C6B . 1.395(7) ?
C1B C7B . 1.487(5) ?
C1C C2C . 1.404(7) ?
C1C C6C . 1.390(7) ?
C1C C7C . 1.494(7) ?
C1D C2D . 1.381(7) ?
C1D C6D . 1.390(7) ?
C1D C7D . 1.488(7) ?
C2A H2A . 0.9500 ?
C2A C3A . 1.385(7) ?
C2B H2B . 0.9500 ?
C2B C3B . 1.393(7) ?
C2C H2C . 0.9500 ?
C2C C3C . 1.388(7) ?
C2D H2D . 0.9500 ?
C2D C3D . 1.398(7) ?
C3A C4A . 1.388(7) ?
C3B C4B . 1.392(7) ?
C3C C4C . 1.392(7) ?
C3D C4D . 1.389(7) ?
C4A H4AA . 0.9500 ?
C4A C5A . 1.400(7) ?
C4B H4BA . 0.9500 ?
C4B C5B . 1.402(7) ?
C4C H4CA . 0.9500 ?
C4C C5C . 1.394(7) ?
C4D H4DA . 0.9500 ?
C4D C5D . 1.398(7) ?
C5A C6A . 1.387(7) ?
C5B C6B . 1.382(7) ?
C5C C6C . 1.393(7) ?
C5D C6D . 1.392(7) ?
C6A H6A . 0.9500 ?
C6B H6B . 0.9500 ?
C6C H6C . 0.9500 ?
C6D H6D . 0.9500 ?

loop_
_geom_hbond_atom_site_label_D
_geom_hbond_atom_site_label_H
_geom_hbond_atom_site_label_A
_geom_hbond_site_symmetry_A
_geom_hbond_distance_DH
_geom_hbond_distance_HA
_geom_hbond_distance_DA
_geom_hbond_angle_DHA
_geom_hbond_publ_flag
O1A H1A O2B 3 0.99(3) 1.64(3) 2.617(5) 168(6) yes
O1B H1B O2A 3_445 0.98(3) 1.65(3) 2.626(5) 177(7) yes
O1C H1C O2D 3_445 0.98(3) 1.68(3) 2.631(5) 163(5) yes
O1D H1D O2C 3 0.96(3) 1.69(3) 2.630(5) 165(5) yes
O1W H1WA O6W . 0.96(3) 1.94(3) 2.899(5) 179(5) yes
O1W H1WB O4B 1_655 0.95(3) 1.98(3) 2.920(5) 167(5) yes
O2W H2WA O3A . 0.95(3) 1.93(3) 2.865(5) 166(5) yes
O2W H2WB O4D . 0.97(3) 1.92(3) 2.843(5) 158(5) yes
O3A H3A O3B . 0.99(3) 1.76(3) 2.743(5) 172(7) yes
O3B H3B O1W . 0.96(3) 1.70(3) 2.657(5) 170(6) yes
O3C H3C O3D 1_455 0.95(3) 1.80(3) 2.750(4) 175(5) yes
O3D H3D O3W 1_655 0.95(3) 1.64(3) 2.582(5) 168(6) yes
O3W H3WA N3 . 0.97(3) 2.68(3) 3.610(6) 161(6) yes
O3W H3WA N4 . 0.97(3) 1.85(3) 2.784(6) 162(6) yes
O3W H3WB O4B 2_564 0.95(3) 2.21(5) 2.998(6) 140(5) yes
O3W H3WB O4D . 0.95(3) 2.37(6) 2.942(5) 119(5) yes
O4A H4A O2W 1_655 0.95(3) 1.76(3) 2.690(5) 166(6) yes
O4B H4B O4A 1_455 0.98(3) 1.74(3) 2.701(5) 165(6) yes
O4C H4C O5W . 0.95(3) 1.71(3) 2.607(5) 154(5) yes
O4D H4D O4C . 0.93(2) 1.75(3) 2.672(4) 169(4) yes
O4W H4WA N2 3_545 0.97(3) 2.01(4) 2.918(6) 156(5) yes
O4W H4WB O2A 2_564 0.94(3) 2.04(3) 2.936(6) 158(5) yes
O5W H5WA O4W . 0.96(3) 1.85(3) 2.773(5) 162(6) yes
O5W H5WB O3C 1_655 0.95(3) 1.95(3) 2.901(5) 172(6) yes
O6W H6WA N3 2_665 0.96(3) 1.97(3) 2.885(6) 159(5) yes
O6W H6WB O2D 2_565 0.96(3) 1.95(3) 2.876(5) 161(5) yes
N1 H1 O6W 3_455 0.98(3) 1.86(3) 2.837(6) 172(5) yes
N6 H6E O2W . 0.95(3) 2.11(3) 3.065(5) 177(6) yes
N6 H6F O4W 2_565 0.96(3) 2.07(3) 2.973(7) 157(5) yes

loop_
_geom_torsion_atom_site_label_1
_geom_torsion_atom_site_label_2
_geom_torsion_atom_site_label_3
_geom_torsion_atom_site_label_4
_geom_torsion_site_symmetry_1
_geom_torsion_site_symmetry_2
_geom_torsion_site_symmetry_3
_geom_torsion_site_symmetry_4
_geom_torsion
_geom_torsion_publ_flag
O3A C3A C4A C5A . . . . 179.5(4) ?
O3B C3B C4B C5B . . . . -179.7(4) ?
O3C C3C C4C C5C . . . . 179.7(4) ?
O3D C3D C4D C5D . . . . 179.7(4) ?
O4A C5A C6A C1A . . . . -179.1(4) ?
O4B C5B C6B C1B . . . . -179.9(5) ?
O4C C5C C6C C1C . . . . 178.9(4) ?
O4D C5D C6D C1D . . . . -178.9(4) ?
N1 N2 N3 N4 . . . . 0.3(5) ?
N2 N1 C5 N4 . . . . 0.4(5) ?
N2 N1 C5 N6 . . . . -178.6(5) ?
N2 N3 N4 C5 . . . . 0.0(5) ?
N3 N4 C5 N1 . . . . -0.2(5) ?
N3 N4 C5 N6 . . . . 178.7(6) ?
C1A C2A C3A O3A . . . . -179.5(5) ?
C1A C2A C3A C4A . . . . -0.5(9) ?
C1B C2B C3B O3B . . . . 179.6(4) ?
C1B C2B C3B C4B . . . . 0.6(9) ?
C1C C2C C3C O3C . . . . -179.9(4) ?
C1C C2C C3C C4C . . . . -0.6(8) ?
C1D C2D C3D O3D . . . . -179.6(4) ?
C1D C2D C3D C4D . . . . 0.5(8) ?
C2A C1A C6A C5A . . . . -1.1(9) ?
C2A C1A C7A O1A . . . . -177.7(5) ?
C2A C1A C7A O2A . . . . 2.1(9) ?
C2A C3A C4A C5A . . . . 0.6(9) ?
C2B C1B C6B C5B . . . . 0.9(9) ?
C2B C1B C7B O1B . . . . -172.0(5) ?
C2B C1B C7B O2B . . . . 7.9(9) ?
C2B C3B C4B C5B . . . . -0.7(9) ?
C2C C1C C6C C5C . . . . 1.2(8) ?
C2C C1C C7C O1C . . . . -174.3(5) ?
C2C C1C C7C O2C . . . . 5.1(8) ?
C2C C3C C4C C5C . . . . 0.5(8) ?
C2D C1D C6D C5D . . . . -1.1(8) ?
C2D C1D C7D O1D . . . . -178.2(5) ?
C2D C1D C7D O2D . . . . 2.8(8) ?
C2D C3D C4D C5D . . . . -0.4(8) ?
C3A C4A C5A O4A . . . . 179.4(4) ?
C3A C4A C5A C6A . . . . -1.0(9) ?
C3B C4B C5B O4B . . . . 179.7(4) ?
C3B C4B C5B C6B . . . . 0.9(9) ?
C3C C4C C5C O4C . . . . -179.7(4) ?
C3C C4C C5C C6C . . . . 0.5(8) ?
C3D C4D C5D O4D . . . . 179.6(5) ?
C3D C4D C5D C6D . . . . -0.4(8) ?
C4A C5A C6A C1A . . . . 1.2(8) ?
C4B C5B C6B C1B . . . . -1.0(9) ?
C4C C5C C6C C1C . . . . -1.3(8) ?
C4D C5D C6D C1D . . . . 1.1(8) ?
C5 N1 N2 N3 . . . . -0.4(5) ?
C6A C1A C2A C3A . . . . 0.8(9) ?
C6A C1A C7A O1A . . . . 2.4(8) ?
C6A C1A C7A O2A . . . . -177.8(5) ?
C6B C1B C2B C3B . . . . -0.7(9) ?
C6B C1B C7B O1B . . . . 8.8(9) ?
C6B C1B C7B O2B . . . . -171.4(5) ?
C6C C1C C2C C3C . . . . -0.2(7) ?
C6C C1C C7C O1C . . . . 6.0(8) ?
C6C C1C C7C O2C . . . . -174.6(5) ?
C6D C1D C2D C3D . . . . 0.3(8) ?
C6D C1D C7D O1D . . . . 3.8(7) ?
C6D C1D C7D O2D . . . . -175.3(5) ?
C7A C1A C2A C3A . . . . -179.1(5) ?
C7A C1A C6A C5A . . . . 178.8(5) ?
C7B C1B C2B C3B . . . . -180.0(5) ?
C7B C1B C6B C5B . . . . -179.8(5) ?
C7C C1C C2C C3C . . . . -179.9(5) ?
C7C C1C C6C C5C . . . . -179.1(5) ?
C7D C1D C2D C3D . . . . -177.7(5) ?
C7D C1D C6D C5D . . . . 177.0(5) ?

_cod_database_fobs_code 2022622
